data_4037032
loop_
_publ_author_name
'Aitken, R. Alan'
'Harper, Andrew D.'
'Slawin, Alexandra M. Z.'

_publ_section_title
;
 Synthesis, Structure, and Unusual Reactivity of a Stable
 3-(Oxazolidin-2-ylidene)thiophen-2-one.
;
_journal_issue 21
_journal_name_full 'The Journal of organic chemistry'
_journal_page_first 10527
_journal_page_last 10531
_journal_paper_doi 10.1021/acs.joc.6b01309
_journal_volume 81
_journal_year 2016
_chemical_formula_moiety 'C13 H11 Cl4 N O2 S'
_chemical_formula_sum 'C13 H11 Cl4 N O2 S'
_chemical_formula_weight 387.11
_space_group_crystal_system monoclinic
_space_group_IT_number 14
_space_group_name_Hall '-P 2ybc'
_space_group_name_H-M_alt 'P 1 21/c 1'
_atom_sites_solution_hydrogens geom
_atom_sites_solution_primary direct
_atom_sites_solution_secondary difmap
_audit_creation_date 2015-11-25
_audit_creation_method 'by CrystalStructure 4.1'
_cell_angle_alpha 90.0000
_cell_angle_beta 95.322(5)
_cell_angle_gamma 90.0000
_cell_formula_units_Z 4
_cell_length_a 12.395(4)
_cell_length_b 6.2567(17)
_cell_length_c 19.489(6)
_cell_measurement_reflns_used 4223
_cell_measurement_temperature 93
_cell_measurement_theta_max 27.50
_cell_measurement_theta_min 2.10
_cell_volume 1504.9(8)
_computing_cell_refinement 'CrystalClear-SM Expert 2.1 b45'
_computing_data_collection 'CrystalClear-SM Expert 2.1 b45 (Rigaku, 2015)'
_computing_data_reduction 'CrystalClear-SM Expert 2.1 b45'
_computing_molecular_graphics 'CrystalStructure 4.1'
_computing_publication_material 'CrystalStructure 4.1 (Rigaku, 2014)'
_computing_structure_refinement 'SHELXL2013 (Sheldrick, 2008)'
_computing_structure_solution 'SIR2011 (Burla, et al., 2012)'
_diffrn_ambient_temperature 93
_diffrn_detector_area_resol_mean 5.814
_diffrn_measured_fraction_theta_full 0.992
_diffrn_measured_fraction_theta_max 0.991
_diffrn_measurement_device_type 'Rigaku XtaLAB P200'
_diffrn_measurement_method \w
_diffrn_radiation_type 'Mo K\a'
_diffrn_radiation_wavelength 0.71075
_diffrn_reflns_av_R_equivalents 0.0603
_diffrn_reflns_Laue_measured_fraction_full 0.992
_diffrn_reflns_Laue_measured_fraction_max 0.991
_diffrn_reflns_limit_h_max 14
_diffrn_reflns_limit_h_min -14
_diffrn_reflns_limit_k_max 7
_diffrn_reflns_limit_k_min -7
_diffrn_reflns_limit_l_max 23
_diffrn_reflns_limit_l_min -21
_diffrn_reflns_number 8561
_diffrn_reflns_point_group_measured_fraction_full 0.992
_diffrn_reflns_point_group_measured_fraction_max 0.991
_diffrn_reflns_theta_full 25.242
_diffrn_reflns_theta_max 25.414
_diffrn_reflns_theta_min 2.099
_diffrn_standards_number 0
_exptl_absorpt_coefficient_mu 0.925
_exptl_absorpt_correction_T_max 0.973
_exptl_absorpt_correction_T_min 0.765
_exptl_absorpt_correction_type multi-scan
_exptl_absorpt_process_details 'REQAB (Rigaku, 1998)'
_exptl_crystal_colour colorless
_exptl_crystal_density_diffrn 1.708
_exptl_crystal_density_method 'not measured'
_exptl_crystal_description prism
_exptl_crystal_F_000 784.00
_exptl_crystal_size_max 0.200
_exptl_crystal_size_mid 0.050
_exptl_crystal_size_min 0.030
_refine_diff_density_max 0.45
_refine_diff_density_min -0.57
_refine_ls_extinction_coef 0.0041(10)
_refine_ls_extinction_method SHELXL
_refine_ls_goodness_of_fit_ref 0.932
_refine_ls_hydrogen_treatment mixed
_refine_ls_number_parameters 197
_refine_ls_number_reflns 2749
_refine_ls_number_restraints 1
_refine_ls_R_factor_all 0.0610
_refine_ls_R_factor_gt 0.0485
_refine_ls_shift/su_max 0.000
_refine_ls_structure_factor_coef Fsqd
_refine_ls_weighting_details 'w = 1/[\s^2^(Fo^2^)+(0.0546P)^2^] where P=(Fo^2^+2Fc^2^)/3'
_refine_ls_weighting_scheme calc
_refine_ls_wR_factor_gt 0.0981
_refine_ls_wR_factor_ref 0.1114
_reflns_number_gt 2161
_reflns_number_total 2749
_reflns_threshold_expression F^2^>2.0\s(F^2^)
_cod_data_source_file jo6b01309_si_004.cif
_cod_data_source_block 11
_cod_database_code 4037032

loop_
_space_group_symop_id
_space_group_symop_operation_xyz
1 +X,+Y,+Z
2 -X,1/2+Y,1/2-Z
3 -X,-Y,-Z
4 +X,-1/2-Y,-1/2+Z

loop_
_atom_site_label
_atom_site_type_symbol
_atom_site_fract_x
_atom_site_fract_y
_atom_site_fract_z
_atom_site_U_iso_or_equiv
_atom_site_adp_type
_atom_site_occupancy
_atom_site_site_symmetry_order
_atom_site_calc_flag
_atom_site_refinement_flags_posn
_atom_site_refinement_flags_adp
Cl4 Cl 0.91192(6) 0.18965(11) 0.49505(4) 0.0225(2) Uani 1 1 d . .
Cl5 Cl 0.99739(6) 0.36659(12) 0.35978(4) 0.0248(3) Uani 1 1 d . .
Cl6 Cl 0.92362(6) 0.81527(12) 0.30439(4) 0.0244(3) Uani 1 1 d . .
Cl7 Cl 0.71464(6) 1.02806(11) 0.35642(4) 0.0214(2) Uani 1 1 d . .
S1 S 0.59247(6) 0.53649(12) 0.40034(4) 0.0187(2) Uani 1 1 d . .
O1' O 0.78130(16) 0.2999(3) 0.62613(10) 0.0200(5) Uani 1 1 d . .
O2 O 0.52444(17) 0.2031(3) 0.46868(10) 0.0208(5) Uani 1 1 d . .
N3' N 0.6430(2) 0.0866(4) 0.59337(12) 0.0170(6) Uani 1 1 d D .
C2 C 0.5964(3) 0.3405(5) 0.46857(15) 0.0176(7) Uani 1 1 d . .
C2' C 0.7014(2) 0.2536(5) 0.57558(16) 0.0190(7) Uani 1 1 d . .
C3 C 0.6885(2) 0.3746(5) 0.51663(14) 0.0165(7) Uani 1 1 d . .
C3A C 0.7710(2) 0.5321(4) 0.49384(15) 0.0171(7) Uani 1 1 d . .
H3 H 0.8050 0.6113 0.5349 0.021 Uiso 1 1 calc R U
C4 C 0.8592(2) 0.4225(4) 0.45693(16) 0.0175(7) Uani 1 1 d . .
C4' C 0.6692(3) 0.0291(5) 0.66663(15) 0.0185(7) Uani 1 1 d . .
C5 C 0.8979(2) 0.4991(4) 0.40036(16) 0.0183(7) Uani 1 1 d . .
C5' C 0.7833(3) 0.1273(5) 0.67695(16) 0.0219(7) Uani 1 1 d . .
H5A H 0.7984 0.1840 0.7243 0.026 Uiso 1 1 calc R U
H5B H 0.8392 0.0199 0.6685 0.026 Uiso 1 1 calc R U
C6 C 0.8563(2) 0.7022(4) 0.36930(15) 0.0167(7) Uani 1 1 d . .
C6' C 0.5909(3) 0.1387(5) 0.71166(16) 0.0264(8) Uani 1 1 d . .
H6A H 0.5944 0.2938 0.7052 0.032 Uiso 1 1 calc R U
H6B H 0.6113 0.1038 0.7602 0.032 Uiso 1 1 calc R U
H6C H 0.5170 0.0886 0.6984 0.032 Uiso 1 1 calc R U
C7 C 0.7686(3) 0.7935(4) 0.39160(15) 0.0177(7) Uani 1 1 d . .
C7' C 0.6690(3) -0.2129(5) 0.67695(18) 0.0267(8) Uani 1 1 d . .
H7A H 0.7205 -0.2789 0.6481 0.032 Uiso 1 1 calc R U
H7B H 0.5962 -0.2689 0.6639 0.032 Uiso 1 1 calc R U
H7C H 0.6902 -0.2460 0.7255 0.032 Uiso 1 1 calc R U
C7A C 0.7053(2) 0.6907(4) 0.44486(16) 0.0168(7) Uani 1 1 d . .
H7 H 0.6747 0.8053 0.4731 0.020 Uiso 1 1 calc R U
H3' H 0.5769(16) 0.037(5) 0.5668(16) 0.045(11) Uiso 1 1 d D .

loop_
_atom_site_aniso_label
_atom_site_aniso_U_11
_atom_site_aniso_U_22
_atom_site_aniso_U_33
_atom_site_aniso_U_23
_atom_site_aniso_U_13
_atom_site_aniso_U_12
Cl4 0.0214(5) 0.0187(4) 0.0268(5) 0.0024(3) -0.0005(4) 0.0038(3)
Cl5 0.0215(5) 0.0252(4) 0.0287(5) -0.0038(3) 0.0071(4) 0.0029(3)
Cl6 0.0242(5) 0.0264(5) 0.0236(5) 0.0028(3) 0.0079(4) -0.0036(3)
Cl7 0.0249(5) 0.0169(4) 0.0224(5) 0.0030(3) 0.0027(4) 0.0006(3)
S1 0.0187(5) 0.0191(4) 0.0181(5) 0.0021(3) 0.0011(4) -0.0010(3)
O1' 0.0209(13) 0.0195(11) 0.0189(12) 0.0040(9) -0.0028(10) -0.0034(9)
O2 0.0212(13) 0.0221(11) 0.0191(12) -0.0007(9) 0.0015(10) -0.0045(10)
N3' 0.0199(15) 0.0166(13) 0.0145(14) 0.0017(11) 0.0014(12) -0.0014(12)
C2 0.0194(18) 0.0170(15) 0.0167(17) -0.0028(13) 0.0039(14) 0.0038(14)
C2' 0.0171(18) 0.0167(15) 0.0234(18) 0.0004(14) 0.0022(14) 0.0004(14)
C3 0.0180(18) 0.0176(15) 0.0144(16) 0.0023(12) 0.0047(14) 0.0012(13)
C3A 0.0172(17) 0.0164(15) 0.0178(17) -0.0015(13) 0.0014(13) -0.0002(13)
C4 0.0127(17) 0.0163(15) 0.0232(17) 0.0008(13) -0.0005(14) 0.0015(13)
C4' 0.0206(18) 0.0216(16) 0.0129(16) 0.0019(12) -0.0007(13) -0.0023(14)
C5 0.0127(17) 0.0176(16) 0.0251(19) -0.0051(14) 0.0048(14) 0.0004(13)
C5' 0.0228(19) 0.0240(16) 0.0184(17) 0.0082(14) -0.0018(14) -0.0004(14)
C6 0.0204(19) 0.0170(15) 0.0130(16) 0.0000(12) 0.0031(13) -0.0035(13)
C6' 0.026(2) 0.0332(19) 0.0198(18) 0.0049(15) 0.0008(15) 0.0021(16)
C7 0.0209(18) 0.0141(15) 0.0177(16) -0.0007(12) -0.0006(14) -0.0009(13)
C7' 0.027(2) 0.0207(17) 0.031(2) 0.0061(14) -0.0025(16) -0.0009(15)
C7A 0.0167(17) 0.0148(15) 0.0191(17) -0.0020(13) 0.0029(13) -0.0005(13)

loop_
_atom_type_symbol
_atom_type_description
_atom_type_scat_dispersion_real
_atom_type_scat_dispersion_imag
_atom_type_scat_source
C C 0.0033 0.0016
;
International Tables for Crystallography
(Vol. C, Tables 4.2.6.8 and 6.1.1.4)
;
H H 0.0000 0.0000
;
International Tables for Crystallography
(Vol. C, Table 6.1.1.4)
;
Cl Cl 0.1484 0.1585
;
International Tables for Crystallography
(Vol. C, Tables 4.2.6.8 and 6.1.1.4)
;
N N 0.0061 0.0033
;
International Tables for Crystallography
(Vol. C, Tables 4.2.6.8 and 6.1.1.4)
;
O O 0.0106 0.0060
;
International Tables for Crystallography
(Vol. C, Tables 4.2.6.8 and 6.1.1.4)
;
S S 0.1246 0.1234
;
International Tables for Crystallography
(Vol. C, Tables 4.2.6.8 and 6.1.1.4)
;

loop_
_geom_angle_atom_site_label_1
_geom_angle_atom_site_label_2
_geom_angle_atom_site_label_3
_geom_angle
C2 S1 C7A 92.37(14)
C2' O1' C5' 107.3(2)
C2' N3' C4' 111.4(2)
C2' N3' H3' 124(2)
C4' N3' H3' 122(2)
O2 C2 C3 129.5(3)
O2 C2 S1 120.1(2)
C3 C2 S1 110.4(2)
N3' C2' O1' 110.8(3)
N3' C2' C3 128.7(3)
O1' C2' C3 120.5(3)
C2' C3 C2 119.5(3)
C2' C3 C3A 125.1(3)
C2 C3 C3A 115.2(3)
C3 C3A C4 112.2(2)
C3 C3A C7A 105.4(2)
C4 C3A C7A 110.8(2)
C3 C3A H3 109.4
C4 C3A H3 109.4
C7A C3A H3 109.4
C5 C4 C3A 123.9(3)
C5 C4 Cl4 120.4(2)
C3A C4 Cl4 115.7(2)
N3' C4' C7' 111.4(2)
N3' C4' C6' 110.5(2)
C7' C4' C6' 111.1(3)
N3' C4' C5' 98.4(2)
C7' C4' C5' 113.1(3)
C6' C4' C5' 111.7(3)
C4 C5 C6 120.6(3)
C4 C5 Cl5 122.1(2)
C6 C5 Cl5 117.3(2)
O1' C5' C4' 104.4(2)
O1' C5' H5A 110.9
C4' C5' H5A 110.9
O1' C5' H5B 110.9
C4' C5' H5B 110.9
H5A C5' H5B 108.9
C7 C6 C5 119.8(3)
C7 C6 Cl6 121.7(2)
C5 C6 Cl6 118.5(2)
C4' C6' H6A 109.5
C4' C6' H6B 109.5
H6A C6' H6B 109.5
C4' C6' H6C 109.5
H6A C6' H6C 109.5
H6B C6' H6C 109.5
C6 C7 C7A 122.3(3)
C6 C7 Cl7 122.1(2)
C7A C7 Cl7 115.4(2)
C4' C7' H7A 109.5
C4' C7' H7B 109.5
H7A C7' H7B 109.5
C4' C7' H7C 109.5
H7A C7' H7C 109.5
H7B C7' H7C 109.5
C7 C7A C3A 114.9(3)
C7 C7A S1 108.7(2)
C3A C7A S1 106.59(19)
C7 C7A H7 108.9
C3A C7A H7 108.9
S1 C7A H7 108.9

loop_
_geom_bond_atom_site_label_1
_geom_bond_atom_site_label_2
_geom_bond_distance
Cl4 C4 1.735(3)
Cl5 C5 1.737(3)
Cl6 C6 1.730(3)
Cl7 C7 1.728(3)
S1 C2 1.806(3)
S1 C7A 1.848(3)
O1' C2' 1.362(4)
O1' C5' 1.464(3)
O2 C2 1.239(3)
N3' C2' 1.335(4)
N3' C4' 1.479(4)
N3' H3' 0.977(5)
C2 C3 1.424(4)
C2' C3 1.373(4)
C3 C3A 1.516(4)
C3A C4 1.526(4)
C3A C7A 1.554(4)
C3A H3 1.0000
C4 C5 1.331(4)
C4' C7' 1.528(4)
C4' C6' 1.529(4)
C4' C5' 1.538(4)
C5 C6 1.479(4)
C5' H5A 0.9900
C5' H5B 0.9900
C6 C7 1.336(4)
C6' H6A 0.9800
C6' H6B 0.9800
C6' H6C 0.9800
C7 C7A 1.502(4)
C7' H7A 0.9800
C7' H7B 0.9800
C7' H7C 0.9800
C7A H7 1.0000

loop_
_geom_torsion_atom_site_label_1
_geom_torsion_atom_site_label_2
_geom_torsion_atom_site_label_3
_geom_torsion_atom_site_label_4
_geom_torsion
C7A S1 C2 O2 171.4(2)
C7A S1 C2 C3 -8.3(2)
C4' N3' C2' O1' 10.5(3)
C4' N3' C2' C3 -168.4(3)
C5' O1' C2' N3' 8.5(3)
C5' O1' C2' C3 -172.4(3)
N3' C2' C3 C2 6.8(5)
O1' C2' C3 C2 -172.0(3)
N3' C2' C3 C3A -167.0(3)
O1' C2' C3 C3A 14.1(4)
O2 C2 C3 C2' -5.1(5)
S1 C2 C3 C2' 174.5(2)
O2 C2 C3 C3A 169.3(3)
S1 C2 C3 C3A -11.1(3)
C2' C3 C3A C4 82.2(4)
C2 C3 C3A C4 -91.9(3)
C2' C3 C3A C7A -157.2(3)
C2 C3 C3A C7A 28.8(3)
C3 C3A C4 C5 137.9(3)
C7A C3A C4 C5 20.4(4)
C3 C3A C4 Cl4 -44.3(3)
C7A C3A C4 Cl4 -161.8(2)
C2' N3' C4' C7' -142.1(3)
C2' N3' C4' C6' 93.9(3)
C2' N3' C4' C5' -23.2(3)
C3A C4 C5 C6 0.3(5)
Cl4 C4 C5 C6 -177.5(2)
C3A C4 C5 Cl5 -179.3(2)
Cl4 C4 C5 Cl5 2.9(4)
C2' O1' C5' C4' -22.9(3)
N3' C4' C5' O1' 26.5(3)
C7' C4' C5' O1' 144.2(3)
C6' C4' C5' O1' -89.6(3)
C4 C5 C6 C7 -10.1(4)
Cl5 C5 C6 C7 169.5(2)
C4 C5 C6 Cl6 170.0(2)
Cl5 C5 C6 Cl6 -10.4(3)
C5 C6 C7 C7A -3.7(4)
Cl6 C6 C7 C7A 176.2(2)
C5 C6 C7 Cl7 -178.8(2)
Cl6 C6 C7 Cl7 1.1(4)
C6 C7 C7A C3A 25.2(4)
Cl7 C7 C7A C3A -159.4(2)
C6 C7 C7A S1 -94.0(3)
Cl7 C7 C7A S1 81.3(2)
C3 C3A C7A C7 -152.9(2)
C4 C3A C7A C7 -31.3(3)
C3 C3A C7A S1 -32.4(3)
C4 C3A C7A S1 89.1(2)
C2 S1 C7A C7 148.3(2)
C2 S1 C7A C3A 24.0(2)
